data_2228820
loop_
_publ_author_name
'Xiang, Yang-Guang'
'Xie, Bin'
'Zou, Li-Ke'
'Feng, Jian-Shen'
'Lai, Chuan'

_publ_section_title
;
 (<i>meso</i>-5,5,7,12,12,14-Hexamethyl-1,4,8,11-tetraazacyclotetradecane)nickel(II)
 bis[<i>O</i>,<i>O</i>'-bis(4-methylphenyl) thiophosphate]
;
_journal_coeditor_code NC2207
_journal_issue 1
_journal_name_full 'Acta Crystallographica Section E'
_journal_page_first m59
_journal_paper_doi 10.1107/S1600536810051184
_journal_volume 67
_journal_year 2011
_chemical_formula_iupac '[Ni (C16 H36 N4)] (C14 H14 O3 P S)2'
_chemical_formula_moiety 'C16 H36 N4 Ni 2+, 2(C14 H14 O3 P S -)'
_chemical_formula_sum 'C44 H64 N4 Ni O6 P2 S2'
_chemical_formula_weight 929.76
_chemical_name_systematic
;
(<i>meso</i>-5,5,7,12,12,14-Hexamethyl-1,4,8,11-
tetraazacyclotetradecane)nickel(II)
bis[<i>O</i>,<i>O</i>'-bis(4-methylphenyl) thiophosphate]
;
_space_group_IT_number 14
_symmetry_cell_setting monoclinic
_symmetry_space_group_name_Hall '-P 2ybc'
_symmetry_space_group_name_H-M 'P 1 21/c 1'
_atom_sites_solution_hydrogens mixed
_atom_sites_solution_primary direct
_atom_sites_solution_secondary difmap
_audit_creation_method SHELXL-97
_cell_angle_alpha 90.00
_cell_angle_beta 94.85(3)
_cell_angle_gamma 90.00
_cell_formula_units_Z 2
_cell_length_a 10.977(2)
_cell_length_b 16.360(3)
_cell_length_c 12.767(3)
_cell_measurement_reflns_used 7232
_cell_measurement_temperature 113(2)
_cell_measurement_theta_max 27.90
_cell_measurement_theta_min 2.20
_cell_volume 2284.5(8)
_computing_cell_refinement 'CrystalClear (Rigaku, 2005)'
_computing_data_collection 'CrystalClear (Rigaku, 2005)'
_computing_data_reduction 'CrystalClear (Rigaku, 2005)'
_computing_molecular_graphics 'ORTEP-3 for Windows (Farrugia, 1997)'
_computing_publication_material 'SHELXL97 (Sheldrick, 2008)'
_computing_structure_refinement 'SHELXL97 (Sheldrick, 2008)'
_computing_structure_solution 'SHELXS97 (Sheldrick, 2008)'
_diffrn_ambient_temperature 113(2)
_diffrn_detector_area_resol_mean 7.31
_diffrn_measured_fraction_theta_full 0.982
_diffrn_measured_fraction_theta_max 0.982
_diffrn_measurement_device_type 'Rigaku Saturn CCD area-detector'
_diffrn_measurement_method '\f and \w'
_diffrn_radiation_monochromator confocal
_diffrn_radiation_source 'rotating anode'
_diffrn_radiation_type MoK\a
_diffrn_radiation_wavelength 0.71073
_diffrn_reflns_av_R_equivalents 0.1013
_diffrn_reflns_av_sigmaI/netI 0.1356
_diffrn_reflns_limit_h_max 13
_diffrn_reflns_limit_h_min -14
_diffrn_reflns_limit_k_max 19
_diffrn_reflns_limit_k_min -21
_diffrn_reflns_limit_l_max 16
_diffrn_reflns_limit_l_min -16
_diffrn_reflns_number 18654
_diffrn_reflns_theta_full 27.91
_diffrn_reflns_theta_max 27.91
_diffrn_reflns_theta_min 2.24
_exptl_absorpt_coefficient_mu 0.637
_exptl_absorpt_correction_T_max 0.8726
_exptl_absorpt_correction_T_min 0.8622
_exptl_absorpt_correction_type multi-scan
_exptl_absorpt_process_details '(CrystalClear; Rigaku, 2005)'
_exptl_crystal_colour orange
_exptl_crystal_density_diffrn 1.352
_exptl_crystal_density_method 'not measured'
_exptl_crystal_description block
_exptl_crystal_F_000 988
_exptl_crystal_size_max 0.24
_exptl_crystal_size_mid 0.23
_exptl_crystal_size_min 0.22
_refine_diff_density_max 0.974
_refine_diff_density_min -0.914
_refine_ls_extinction_method none
_refine_ls_goodness_of_fit_ref 0.987
_refine_ls_hydrogen_treatment mixed
_refine_ls_matrix_type full
_refine_ls_number_parameters 281
_refine_ls_number_reflns 5376
_refine_ls_number_restraints 0
_refine_ls_restrained_S_all 0.987
_refine_ls_R_factor_all 0.0852
_refine_ls_R_factor_gt 0.0529
_refine_ls_shift/su_max 0.000
_refine_ls_shift/su_mean 0.000
_refine_ls_structure_factor_coef Fsqd
_refine_ls_weighting_details 'calc w=1/[\s^2^(Fo^2^)+(0.0244P)^2^+0.0000P] where P=(Fo^2^+2Fc^2^)/3'
_refine_ls_weighting_scheme calc
_refine_ls_wR_factor_gt 0.1121
_refine_ls_wR_factor_ref 0.1217
_reflns_number_gt 2665
_reflns_number_total 5376
_reflns_threshold_expression I>2sigma(I)
_cod_data_source_file nc2207.cif
_cod_data_source_block I
_cod_original_cell_volume 2284.6(8)
_cod_original_sg_symbol_H-M 'P 21/c'
_cod_database_code 2228820
_cod_database_fobs_code 2228820

loop_
_symmetry_equiv_pos_as_xyz
'x, y, z'
'-x, y+1/2, -z+1/2'
'-x, -y, -z'
'x, -y-1/2, z-1/2'

loop_
_atom_site_type_symbol
_atom_site_label
_atom_site_fract_x
_atom_site_fract_y
_atom_site_fract_z
_atom_site_U_iso_or_equiv
_atom_site_adp_type
_atom_site_calc_flag
_atom_site_refinement_flags
_atom_site_occupancy
_atom_site_disorder_assembly
_atom_site_disorder_group
Ni Ni1 0.5000 0.5000 0.5000 0.02073(17) Uani d S 1 . .
P P1 0.49238(7) 0.69655(5) 0.59137(7) 0.0216(2) Uani d . 1 . .
S S1 0.57082(7) 0.69510(5) 0.73310(7) 0.0288(2) Uani d . 1 . .
O O1 0.38094(17) 0.76174(13) 0.58832(18) 0.0236(6) Uani d . 1 . .
O O2 0.58179(16) 0.73444(12) 0.50834(17) 0.0214(5) Uani d . 1 . .
O O3 0.44815(16) 0.61948(12) 0.53863(17) 0.0223(5) Uani d . 1 . .
N N1 0.3899(2) 0.50845(17) 0.3600(2) 0.0219(6) Uani d . 1 . .
H H1 0.395(3) 0.4578(19) 0.329(3) 0.035(10) Uiso d . 1 . .
N N2 0.6334(2) 0.55494(16) 0.4156(2) 0.0215(7) Uani d . 1 . .
H H2 0.616(3) 0.6087(18) 0.441(3) 0.030(9) Uiso d . 1 . .
C C1 0.2889(3) 0.76449(19) 0.5047(3) 0.0223(8) Uani d . 1 . .
C C2 0.3144(3) 0.76956(19) 0.4017(3) 0.0246(8) Uani d . 1 . .
H H2A 0.3966 0.7682 0.3837 0.030 Uiso calc R 1 . .
C C3 0.2189(3) 0.7767(2) 0.3242(3) 0.0275(8) Uani d . 1 . .
H H3 0.2366 0.7805 0.2528 0.033 Uiso calc R 1 . .
C C4 0.0970(3) 0.77851(19) 0.3485(3) 0.0250(8) Uani d . 1 . .
C C5 0.0746(3) 0.7723(2) 0.4531(3) 0.0278(9) Uani d . 1 . .
H H5 -0.0073 0.7727 0.4719 0.033 Uiso calc R 1 . .
C C6 0.1699(3) 0.7656(2) 0.5310(3) 0.0296(9) Uani d . 1 . .
H H6 0.1531 0.7617 0.6026 0.035 Uiso calc R 1 . .
C C7 -0.0083(3) 0.7901(2) 0.2647(3) 0.0389(10) Uani d . 1 . .
H H7A -0.0184 0.7405 0.2218 0.058 Uiso calc R 1 . .
H H7C 0.0093 0.8365 0.2198 0.058 Uiso calc R 1 . .
H H7B -0.0837 0.8009 0.2984 0.058 Uiso calc R 1 . .
C C8 0.6458(3) 0.80740(19) 0.5269(3) 0.0217(8) Uani d . 1 . .
C C9 0.7636(3) 0.8040(2) 0.5759(3) 0.0267(8) Uani d . 1 . .
H H9 0.7978 0.7536 0.6008 0.032 Uiso calc R 1 . .
C C10 0.8303(3) 0.8763(2) 0.5877(3) 0.0307(9) Uani d . 1 . .
H H10 0.9115 0.8743 0.6199 0.037 Uiso calc R 1 . .
C C11 0.7829(3) 0.9500(2) 0.5545(3) 0.0295(9) Uani d . 1 . .
C C12 0.6644(3) 0.9517(2) 0.5073(3) 0.0341(9) Uani d . 1 . .
H H12 0.6292 1.0023 0.4843 0.041 Uiso calc R 1 . .
C C13 0.5966(3) 0.8805(2) 0.4934(3) 0.0301(9) Uani d . 1 . .
H H13 0.5157 0.8826 0.4605 0.036 Uiso calc R 1 . .
C C14 0.8567(3) 1.0273(2) 0.5677(3) 0.0458(11) Uani d . 1 . .
H H14A 0.8793 1.0458 0.4989 0.069 Uiso calc R 1 . .
H H14B 0.9310 1.0169 0.6139 0.069 Uiso calc R 1 . .
H H14C 0.8080 1.0697 0.5989 0.069 Uiso calc R 1 . .
C C15 0.8417(3) 0.6094(2) 0.3973(3) 0.0361(10) Uani d . 1 . .
H H15A 0.8263 0.6104 0.3206 0.054 Uiso calc R 1 . .
H H15C 0.9291 0.6010 0.4164 0.054 Uiso calc R 1 . .
H H15B 0.8161 0.6615 0.4264 0.054 Uiso calc R 1 . .
C C16 0.8058(3) 0.45790(19) 0.3946(3) 0.0322(9) Uani d . 1 . .
H H16A 0.7479 0.4153 0.4115 0.048 Uiso calc R 1 . .
H H16C 0.8882 0.4429 0.4239 0.048 Uiso calc R 1 . .
H H16B 0.8050 0.4635 0.3182 0.048 Uiso calc R 1 . .
C C17 0.7688(3) 0.5393(2) 0.4421(3) 0.0264(8) Uani d . 1 . .
C C18 0.5894(3) 0.5475(2) 0.3036(3) 0.0292(9) Uani d . 1 . .
H H18A 0.6039 0.4914 0.2783 0.035 Uiso calc R 1 . .
H H18B 0.6335 0.5864 0.2610 0.035 Uiso calc R 1 . .
C C19 0.4532(3) 0.5665(2) 0.2936(3) 0.0286(9) Uani d . 1 . .
H H19B 0.4395 0.6233 0.3167 0.034 Uiso calc R 1 . .
H H19A 0.4202 0.5612 0.2193 0.034 Uiso calc R 1 . .
C C20 0.2599(3) 0.5272(2) 0.3719(3) 0.0271(8) Uani d . 1 . .
H H20 0.2554 0.5804 0.4102 0.033 Uiso calc R 1 . .
C C21 0.2064(3) 0.4599(2) 0.4382(3) 0.0284(9) Uani d . 1 . .
H H21B 0.1166 0.4606 0.4221 0.034 Uiso calc R 1 . .
H H21A 0.2360 0.4069 0.4129 0.034 Uiso calc R 1 . .
C C22 0.1847(3) 0.5349(2) 0.2649(3) 0.0393(10) Uani d . 1 . .
H H22C 0.2188 0.5788 0.2240 0.059 Uiso calc R 1 . .
H H22B 0.0996 0.5477 0.2762 0.059 Uiso calc R 1 . .
H H22A 0.1880 0.4832 0.2266 0.059 Uiso calc R 1 . .

loop_
_atom_site_aniso_label
_atom_site_aniso_U_11
_atom_site_aniso_U_22
_atom_site_aniso_U_33
_atom_site_aniso_U_12
_atom_site_aniso_U_13
_atom_site_aniso_U_23
Ni1 0.0054(3) 0.0286(3) 0.0277(4) -0.0020(2) -0.0018(2) 0.0003(3)
P1 0.0101(4) 0.0288(5) 0.0254(6) 0.0011(4) -0.0012(4) 0.0002(4)
S1 0.0183(5) 0.0418(6) 0.0253(6) 0.0041(4) -0.0039(4) 0.0001(4)
O1 0.0097(11) 0.0319(13) 0.0286(16) 0.0078(10) -0.0013(10) -0.0016(10)
O2 0.0102(11) 0.0251(12) 0.0287(15) -0.0035(9) -0.0003(10) 0.0007(10)
O3 0.0090(11) 0.0259(12) 0.0311(16) -0.0025(9) -0.0037(10) -0.0022(10)
N1 0.0093(14) 0.0271(16) 0.0282(19) -0.0002(12) -0.0046(12) 0.0010(13)
N2 0.0068(13) 0.0291(17) 0.0287(19) -0.0005(12) 0.0022(12) 0.0010(13)
C1 0.0087(16) 0.0267(18) 0.030(2) 0.0015(14) -0.0059(15) -0.0003(15)
C2 0.0074(16) 0.037(2) 0.028(2) -0.0006(15) -0.0028(15) -0.0053(16)
C3 0.0164(18) 0.041(2) 0.025(2) 0.0003(16) 0.0000(16) -0.0053(16)
C4 0.0109(17) 0.0274(19) 0.035(2) -0.0008(14) -0.0083(15) -0.0062(15)
C5 0.0088(17) 0.037(2) 0.037(3) -0.0005(15) 0.0000(16) 0.0045(17)
C6 0.0208(19) 0.037(2) 0.031(2) 0.0005(16) 0.0033(17) 0.0057(17)
C7 0.0173(19) 0.053(3) 0.044(3) 0.0011(18) -0.0110(18) -0.005(2)
C8 0.0154(17) 0.0243(18) 0.025(2) -0.0019(14) -0.0005(15) -0.0022(14)
C9 0.0120(17) 0.0276(19) 0.039(3) 0.0033(14) -0.0042(15) -0.0014(16)
C10 0.0104(17) 0.035(2) 0.045(3) 0.0011(15) -0.0036(16) -0.0060(18)
C11 0.0216(19) 0.0244(19) 0.042(3) -0.0039(15) 0.0015(17) -0.0068(17)
C12 0.028(2) 0.0241(19) 0.049(3) 0.0052(16) -0.0078(18) 0.0010(17)
C13 0.0134(17) 0.034(2) 0.041(3) 0.0020(16) -0.0046(16) 0.0004(17)
C14 0.033(2) 0.032(2) 0.071(4) -0.0046(18) 0.002(2) -0.007(2)
C15 0.0163(18) 0.040(2) 0.052(3) -0.0080(17) 0.0056(18) -0.0021(19)
C16 0.0117(17) 0.039(2) 0.046(3) -0.0004(16) 0.0041(16) -0.0026(18)
C17 0.0038(15) 0.032(2) 0.043(3) -0.0026(14) 0.0005(15) -0.0032(17)
C18 0.0139(17) 0.037(2) 0.038(3) -0.0031(15) 0.0064(16) 0.0042(17)
C19 0.0194(18) 0.035(2) 0.030(2) 0.0013(16) -0.0020(16) 0.0037(16)
C20 0.0071(16) 0.038(2) 0.036(2) 0.0036(15) -0.0035(15) 0.0000(17)
C21 0.0051(16) 0.037(2) 0.043(3) -0.0018(15) -0.0024(15) -0.0024(17)
C22 0.0195(19) 0.051(3) 0.045(3) 0.0058(18) -0.0129(17) 0.004(2)

loop_
_atom_type_symbol
_atom_type_description
_atom_type_scat_dispersion_real
_atom_type_scat_dispersion_imag
_atom_type_scat_source
C C 0.0033 0.0016 'International Tables Vol C Tables 4.2.6.8 and 6.1.1.4'
H H 0.0000 0.0000 'International Tables Vol C Tables 4.2.6.8 and 6.1.1.4'
N N 0.0061 0.0033 'International Tables Vol C Tables 4.2.6.8 and 6.1.1.4'
O O 0.0106 0.0060 'International Tables Vol C Tables 4.2.6.8 and 6.1.1.4'
P P 0.1023 0.0942 'International Tables Vol C Tables 4.2.6.8 and 6.1.1.4'
S S 0.1246 0.1234 'International Tables Vol C Tables 4.2.6.8 and 6.1.1.4'
Ni Ni 0.3393 1.1124 'International Tables Vol C Tables 4.2.6.8 and 6.1.1.4'

loop_
_geom_angle_atom_site_label_1
_geom_angle_atom_site_label_2
_geom_angle_atom_site_label_3
_geom_angle_site_symmetry_1
_geom_angle_site_symmetry_3
_geom_angle
_geom_angle_publ_flag
N1 Ni1 N1 . 3_666 180.0 ?
N1 Ni1 N2 . . 84.83(11) ?
N1 Ni1 N2 3_666 . 95.17(11) ?
N1 Ni1 N2 . 3_666 95.17(11) ?
N1 Ni1 N2 3_666 3_666 84.83(11) ?
N2 Ni1 N2 . 3_666 180.0 ?
N1 Ni1 O3 . 3_666 90.54(10) ?
N1 Ni1 O3 3_666 3_666 89.46(10) ?
N2 Ni1 O3 . 3_666 93.63(9) ?
N2 Ni1 O3 3_666 3_666 86.37(9) ?
N1 Ni1 O3 . . 89.46(10) ?
N1 Ni1 O3 3_666 . 90.54(10) ?
N2 Ni1 O3 . . 86.37(9) ?
N2 Ni1 O3 3_666 . 93.63(9) ?
O3 Ni1 O3 3_666 . 179.9990(10) ?
O3 P1 O1 . . 109.22(12) ?
O3 P1 O2 . . 102.67(12) ?
O1 P1 O2 . . 103.25(11) ?
O3 P1 S1 . . 120.90(10) ?
O1 P1 S1 . . 107.79(10) ?
O2 P1 S1 . . 111.61(9) ?
C1 O1 P1 . . 122.1(2) ?
C8 O2 P1 . . 122.6(2) ?
P1 O3 Ni1 . . 143.74(12) ?
C20 N1 C19 . . 115.3(2) ?
C20 N1 Ni1 . . 115.0(2) ?
C19 N1 Ni1 . . 105.51(19) ?
C20 N1 H1 . . 108.7(19) ?
C19 N1 H1 . . 106(2) ?
Ni1 N1 H1 . . 105(2) ?
C18 N2 C17 . . 115.9(2) ?
C18 N2 Ni1 . . 106.15(18) ?
C17 N2 Ni1 . . 121.8(2) ?
C18 N2 H2 . . 110(2) ?
C17 N2 H2 . . 107.0(18) ?
Ni1 N2 H2 . . 93.0(17) ?
C2 C1 C6 . . 120.6(3) ?
C2 C1 O1 . . 122.5(3) ?
C6 C1 O1 . . 116.8(3) ?
C1 C2 C3 . . 119.2(3) ?
C1 C2 H2A . . 120.4 ?
C3 C2 H2A . . 120.4 ?
C2 C3 C4 . . 121.6(3) ?
C2 C3 H3 . . 119.2 ?
C4 C3 H3 . . 119.2 ?
C5 C4 C3 . . 117.6(3) ?
C5 C4 C7 . . 120.2(3) ?
C3 C4 C7 . . 122.1(3) ?
C4 C5 C6 . . 121.0(3) ?
C4 C5 H5 . . 119.5 ?
C6 C5 H5 . . 119.5 ?
C1 C6 C5 . . 120.0(3) ?
C1 C6 H6 . . 120.0 ?
C5 C6 H6 . . 120.0 ?
C4 C7 H7A . . 109.5 ?
C4 C7 H7C . . 109.5 ?
H7A C7 H7C . . 109.5 ?
C4 C7 H7B . . 109.5 ?
H7A C7 H7B . . 109.5 ?
H7C C7 H7B . . 109.5 ?
C13 C8 C9 . . 120.3(3) ?
C13 C8 O2 . . 121.1(3) ?
C9 C8 O2 . . 118.6(3) ?
C8 C9 C10 . . 118.4(3) ?
C8 C9 H9 . . 120.8 ?
C10 C9 H9 . . 120.8 ?
C11 C10 C9 . . 122.2(3) ?
C11 C10 H10 . . 118.9 ?
C9 C10 H10 . . 118.9 ?
C10 C11 C12 . . 118.1(3) ?
C10 C11 C14 . . 121.4(3) ?
C12 C11 C14 . . 120.6(3) ?
C13 C12 C11 . . 120.8(3) ?
C13 C12 H12 . . 119.6 ?
C11 C12 H12 . . 119.6 ?
C8 C13 C12 . . 120.2(3) ?
C8 C13 H13 . . 119.9 ?
C12 C13 H13 . . 119.9 ?
C11 C14 H14A . . 109.5 ?
C11 C14 H14B . . 109.5 ?
H14A C14 H14B . . 109.5 ?
C11 C14 H14C . . 109.5 ?
H14A C14 H14C . . 109.5 ?
H14B C14 H14C . . 109.5 ?
C17 C15 H15A . . 109.5 ?
C17 C15 H15C . . 109.5 ?
H15A C15 H15C . . 109.5 ?
C17 C15 H15B . . 109.5 ?
H15A C15 H15B . . 109.5 ?
H15C C15 H15B . . 109.5 ?
C17 C16 H16A . . 109.5 ?
C17 C16 H16C . . 109.5 ?
H16A C16 H16C . . 109.5 ?
C17 C16 H16B . . 109.5 ?
H16A C16 H16B . . 109.5 ?
H16C C16 H16B . . 109.5 ?
N2 C17 C21 . 3_666 108.1(2) ?
N2 C17 C16 . . 110.2(3) ?
C21 C17 C16 3_666 . 111.8(3) ?
N2 C17 C15 . . 108.8(3) ?
C21 C17 C15 3_666 . 108.2(3) ?
C16 C17 C15 . . 109.7(3) ?
N2 C18 C19 . . 107.6(3) ?
N2 C18 H18A . . 110.2 ?
C19 C18 H18A . . 110.2 ?
N2 C18 H18B . . 110.2 ?
C19 C18 H18B . . 110.2 ?
H18A C18 H18B . . 108.5 ?
N1 C19 C18 . . 109.0(3) ?
N1 C19 H19B . . 109.9 ?
C18 C19 H19B . . 109.9 ?
N1 C19 H19A . . 109.9 ?
C18 C19 H19A . . 109.9 ?
H19B C19 H19A . . 108.3 ?
N1 C20 C21 . . 108.9(3) ?
N1 C20 C22 . . 112.0(3) ?
C21 C20 C22 . . 110.3(3) ?
N1 C20 H20 . . 108.5 ?
C21 C20 H20 . . 108.5 ?
C22 C20 H20 . . 108.5 ?
C17 C21 C20 3_666 . 120.1(3) ?
C17 C21 H21B 3_666 . 107.3 ?
C20 C21 H21B . . 107.3 ?
C17 C21 H21A 3_666 . 107.3 ?
C20 C21 H21A . . 107.3 ?
H21B C21 H21A . . 106.9 ?
C20 C22 H22C . . 109.5 ?
C20 C22 H22B . . 109.5 ?
H22C C22 H22B . . 109.5 ?
C20 C22 H22A . . 109.5 ?
H22C C22 H22A . . 109.5 ?
H22B C22 H22A . . 109.5 ?

loop_
_geom_bond_atom_site_label_1
_geom_bond_atom_site_label_2
_geom_bond_site_symmetry_2
_geom_bond_distance
_geom_bond_publ_flag
Ni1 N1 . 2.076(3) ?
Ni1 N1 3_666 2.076(3) ?
Ni1 N2 . 2.093(2) ?
Ni1 N2 3_666 2.093(2) ?
Ni1 O3 3_666 2.106(2) ?
Ni1 O3 . 2.106(2) ?
P1 O3 . 1.491(2) ?
P1 O1 . 1.621(2) ?
P1 O2 . 1.627(2) ?
P1 S1 . 1.9372(14) ?
O1 C1 . 1.407(4) ?
O2 C8 . 1.395(3) ?
N1 C20 . 1.480(4) ?
N1 C19 . 1.485(4) ?
N1 H1 . 0.92(3) ?
N2 C18 . 1.474(4) ?
N2 C17 . 1.518(4) ?
N2 H2 . 0.96(3) ?
C1 C2 . 1.370(4) ?
C1 C6 . 1.376(4) ?
C2 C3 . 1.384(4) ?
C2 H2A . 0.9500 ?
C3 C4 . 1.399(4) ?
C3 H3 . 0.9500 ?
C4 C5 . 1.382(5) ?
C4 C7 . 1.519(4) ?
C5 C6 . 1.385(4) ?
C5 H5 . 0.9500 ?
C6 H6 . 0.9500 ?
C7 H7A . 0.9800 ?
C7 H7C . 0.9800 ?
C7 H7B . 0.9800 ?
C8 C13 . 1.366(4) ?
C8 C9 . 1.390(4) ?
C9 C10 . 1.392(4) ?
C9 H9 . 0.9500 ?
C10 C11 . 1.367(4) ?
C10 H10 . 0.9500 ?
C11 C12 . 1.388(4) ?
C11 C14 . 1.504(4) ?
C12 C13 . 1.385(4) ?
C12 H12 . 0.9500 ?
C13 H13 . 0.9500 ?
C14 H14A . 0.9800 ?
C14 H14B . 0.9800 ?
C14 H14C . 0.9800 ?
C15 C17 . 1.535(4) ?
C15 H15A . 0.9800 ?
C15 H15C . 0.9800 ?
C15 H15B . 0.9800 ?
C16 C17 . 1.533(4) ?
C16 H16A . 0.9800 ?
C16 H16C . 0.9800 ?
C16 H16B . 0.9800 ?
C17 C21 3_666 1.529(5) ?
C18 C19 . 1.522(4) ?
C18 H18A . 0.9900 ?
C18 H18B . 0.9900 ?
C19 H19B . 0.9900 ?
C19 H19A . 0.9900 ?
C20 C21 . 1.536(4) ?
C20 C22 . 1.540(4) ?
C20 H20 . 1.0000 ?
C21 C17 3_666 1.529(5) ?
C21 H21B . 0.9900 ?
C21 H21A . 0.9900 ?
C22 H22C . 0.9800 ?
C22 H22B . 0.9800 ?
C22 H22A . 0.9800 ?

loop_
_geom_hbond_atom_site_label_D
_geom_hbond_atom_site_label_H
_geom_hbond_atom_site_label_A
_geom_hbond_site_symmetry_A
_geom_hbond_distance_DH
_geom_hbond_distance_HA
_geom_hbond_distance_DA
_geom_hbond_angle_DHA
N1 H1 S1 3_666 0.92(3) 2.66(3) 3.574(3) 171(3)
N2 H2 O2 . 0.96(3) 2.27(3) 3.234(3) 178(3)

loop_
_geom_torsion_atom_site_label_1
_geom_torsion_atom_site_label_2
_geom_torsion_atom_site_label_3
_geom_torsion_atom_site_label_4
_geom_torsion_site_symmetry_1
_geom_torsion_site_symmetry_2
_geom_torsion_site_symmetry_3
_geom_torsion_site_symmetry_4
_geom_torsion
_geom_torsion_publ_flag
O3 P1 O1 C1 . . . . -32.3(3) ?
O2 P1 O1 C1 . . . . 76.4(2) ?
S1 P1 O1 C1 . . . . -165.4(2) ?
O3 P1 O2 C8 . . . . -179.0(2) ?
O1 P1 O2 C8 . . . . 67.5(2) ?
S1 P1 O2 C8 . . . . -48.0(2) ?
O1 P1 O3 Ni1 . . . . -177.58(19) ?
O2 P1 O3 Ni1 . . . . 73.3(2) ?
S1 P1 O3 Ni1 . . . . -51.7(2) ?
N1 Ni1 O3 P1 . . . . -144.9(2) ?
N1 Ni1 O3 P1 3_666 . . . 35.1(2) ?
N2 Ni1 O3 P1 . . . . -60.0(2) ?
N2 Ni1 O3 P1 3_666 . . . 120.0(2) ?
N2 Ni1 N1 C20 . . . . -143.3(2) ?
N2 Ni1 N1 C20 3_666 . . . 36.7(2) ?
O3 Ni1 N1 C20 3_666 . . . 123.1(2) ?
O3 Ni1 N1 C20 . . . . -56.9(2) ?
N2 Ni1 N1 C19 . . . . -15.08(19) ?
N2 Ni1 N1 C19 3_666 . . . 164.92(19) ?
O3 Ni1 N1 C19 3_666 . . . -108.67(19) ?
O3 Ni1 N1 C19 . . . . 71.33(19) ?
N1 Ni1 N2 C18 . . . . -15.2(2) ?
N1 Ni1 N2 C18 3_666 . . . 164.8(2) ?
O3 Ni1 N2 C18 3_666 . . . 75.0(2) ?
O3 Ni1 N2 C18 . . . . -105.0(2) ?
N1 Ni1 N2 C17 . . . . -150.8(2) ?
N1 Ni1 N2 C17 3_666 . . . 29.2(2) ?
O3 Ni1 N2 C17 3_666 . . . -60.6(2) ?
O3 Ni1 N2 C17 . . . . 119.4(2) ?
P1 O1 C1 C2 . . . . -52.2(4) ?
P1 O1 C1 C6 . . . . 130.7(3) ?
C6 C1 C2 C3 . . . . 0.7(5) ?
O1 C1 C2 C3 . . . . -176.3(3) ?
C1 C2 C3 C4 . . . . -0.3(5) ?
C2 C3 C4 C5 . . . . -0.4(5) ?
C2 C3 C4 C7 . . . . 177.2(3) ?
C3 C4 C5 C6 . . . . 0.8(5) ?
C7 C4 C5 C6 . . . . -176.9(3) ?
C2 C1 C6 C5 . . . . -0.4(5) ?
O1 C1 C6 C5 . . . . 176.8(3) ?
C4 C5 C6 C1 . . . . -0.3(5) ?
P1 O2 C8 C13 . . . . -91.2(4) ?
P1 O2 C8 C9 . . . . 91.8(3) ?
C13 C8 C9 C10 . . . . -1.4(5) ?
O2 C8 C9 C10 . . . . 175.6(3) ?
C8 C9 C10 C11 . . . . 1.2(5) ?
C9 C10 C11 C12 . . . . -0.3(5) ?
C9 C10 C11 C14 . . . . -179.8(3) ?
C10 C11 C12 C13 . . . . -0.6(6) ?
C14 C11 C12 C13 . . . . 178.9(3) ?
C9 C8 C13 C12 . . . . 0.6(5) ?
O2 C8 C13 C12 . . . . -176.3(3) ?
C11 C12 C13 C8 . . . . 0.5(5) ?
C18 N2 C17 C21 . . . 3_666 -173.6(3) ?
Ni1 N2 C17 C21 . . . 3_666 -41.9(3) ?
C18 N2 C17 C16 . . . . -51.1(4) ?
Ni1 N2 C17 C16 . . . . 80.6(3) ?
C18 N2 C17 C15 . . . . 69.2(4) ?
Ni1 N2 C17 C15 . . . . -159.1(2) ?
C17 N2 C18 C19 . . . . -179.2(3) ?
Ni1 N2 C18 C19 . . . . 42.2(3) ?
C20 N1 C19 C18 . . . . 170.7(3) ?
Ni1 N1 C19 C18 . . . . 42.7(3) ?
N2 C18 C19 N1 . . . . -58.6(3) ?
C19 N1 C20 C21 . . . . 177.5(3) ?
Ni1 N1 C20 C21 . . . . -59.3(3) ?
C19 N1 C20 C22 . . . . 55.2(4) ?
Ni1 N1 C20 C22 . . . . 178.4(2) ?
N1 C20 C21 C17 . . . 3_666 79.5(4) ?
C22 C20 C21 C17 . . . 3_666 -157.2(3) ?
